data_7214943
loop_
_publ_author_name
'Hsiao, Hui-Lin'
'Wu, Chia-Jun'
'Hsu, Wayne'
'Yeh, Chun-Wei'
'Xie, Ming-Yuan'
'Huang, Wun-Jhih'
'Chen, Jhy-Der'

_publ_section_title
;
 Diverse Ag(i) complexes constructed from asymmetric pyridyl and pyrimidyl
 amide ligands: roles of Ag&#x22EF;Ag and \p--\p interactions
;
_journal_issue 23
_journal_name_full CrystEngComm
_journal_page_first 8143
_journal_paper_doi 10.1039/c2ce25995h
_journal_volume 14
_journal_year 2012
_chemical_formula_sum 'C30 H27 Ag Cl N5 O10'
_chemical_formula_weight 760.89
_chemical_name_systematic
;
?
;
_space_group_IT_number 2
_symmetry_cell_setting triclinic
_symmetry_space_group_name_Hall '-P 1'
_symmetry_space_group_name_H-M 'P -1'
_atom_sites_solution_hydrogens geom
_atom_sites_solution_primary direct
_atom_sites_solution_secondary difmap
_audit_creation_method SHELXL-97
_cell_angle_alpha 82.5200(10)
_cell_angle_beta 89.7910(10)
_cell_angle_gamma 89.6930(10)
_cell_formula_units_Z 2
_cell_length_a 8.5792(2)
_cell_length_b 10.5968(2)
_cell_length_c 17.2908(4)
_cell_measurement_reflns_used 9856
_cell_measurement_temperature 296(2)
_cell_measurement_theta_max 28.28
_cell_measurement_theta_min 2.37
_cell_volume 1558.54(6)
_computing_cell_refinement 'SAINT V7.68A (Bruker AXS, 2010)'
_computing_data_collection 'APEX2 (Bruker AXS, 2010)'
_computing_data_reduction 'SAINT V7.68A (Bruker AXS, 2010)'
_computing_molecular_graphics 'SHELXTL (Sheldrick, 2008)'
_computing_publication_material 'SHELXTL (Sheldrick, 2008)'
_computing_structure_refinement 'SHELXL-97 (Sheldrick, 2008)'
_computing_structure_solution 'SHELXS-97 (Sheldrick, 2008)'
_diffrn_ambient_temperature 296(2)
_diffrn_measured_fraction_theta_full 0.989
_diffrn_measured_fraction_theta_max 0.989
_diffrn_measurement_device_type 'CCD area detector'
_diffrn_measurement_method 'phi and omega scans'
_diffrn_radiation_monochromator graphite
_diffrn_radiation_source 'fine-focus sealed tube'
_diffrn_radiation_type MoK\a
_diffrn_radiation_wavelength 0.71073
_diffrn_reflns_av_R_equivalents 0.0204
_diffrn_reflns_av_sigmaI/netI 0.0229
_diffrn_reflns_limit_h_max 11
_diffrn_reflns_limit_h_min -11
_diffrn_reflns_limit_k_max 14
_diffrn_reflns_limit_k_min -14
_diffrn_reflns_limit_l_max 23
_diffrn_reflns_limit_l_min -23
_diffrn_reflns_number 26001
_diffrn_reflns_theta_full 28.31
_diffrn_reflns_theta_max 28.31
_diffrn_reflns_theta_min 1.94
_exptl_absorpt_coefficient_mu 0.799
_exptl_absorpt_correction_T_max 0.7457
_exptl_absorpt_correction_T_min 0.6342
_exptl_absorpt_correction_type multi-scan
_exptl_absorpt_process_details 'SADABS V2008/1 (Bruker AXS, 2008)'
_exptl_crystal_colour colourless
_exptl_crystal_density_diffrn 1.621
_exptl_crystal_density_method 'not measured'
_exptl_crystal_description plate
_exptl_crystal_F_000 772
_exptl_crystal_size_max 0.50
_exptl_crystal_size_mid 0.20
_exptl_crystal_size_min 0.20
_refine_diff_density_max 0.614
_refine_diff_density_min -0.878
_refine_diff_density_rms 0.057
_refine_ls_extinction_method none
_refine_ls_goodness_of_fit_ref 1.022
_refine_ls_hydrogen_treatment constr
_refine_ls_matrix_type full
_refine_ls_number_parameters 473
_refine_ls_number_reflns 7668
_refine_ls_number_restraints 0
_refine_ls_restrained_S_all 1.022
_refine_ls_R_factor_all 0.0540
_refine_ls_R_factor_gt 0.0371
_refine_ls_shift/su_max 0.001
_refine_ls_shift/su_mean 0.000
_refine_ls_structure_factor_coef Fsqd
_refine_ls_weighting_details 'calc w=1/[\s^2^(Fo^2^)+(0.0445P)^2^+0.8333P] where P=(Fo^2^+2Fc^2^)/3'
_refine_ls_weighting_scheme calc
_refine_ls_wR_factor_gt 0.0874
_refine_ls_wR_factor_ref 0.0973
_reflns_number_gt 5824
_reflns_number_total 7668
_reflns_threshold_expression >2sigma(I)
_cod_data_source_file c2ce25995h.txt
_cod_data_source_block 6
_cod_depositor_comments
;
The following automatic conversions were performed:

'_symmetry_cell_setting' value 'Triclinic' changed to 'triclinic'
according to
/usr/data/users/saulius/automatic-downloads/retrospective/RSC/lib/dictionaries/cif_core.dic
dictionary named 'cif_core.dic' version 2.4.2 from 2011-04-26.

Automatic conversion script
Id: cif_fix_values 2281 2013-09-26 08:29:07Z andrius 
;
_cod_original_sg_symbol_H-M P-1
_cod_database_code 7214943

loop_
_symmetry_equiv_pos_as_xyz
'x, y, z'
'-x, -y, -z'

loop_
_atom_site_label
_atom_site_type_symbol
_atom_site_fract_x
_atom_site_fract_y
_atom_site_fract_z
_atom_site_U_iso_or_equiv
_atom_site_adp_type
_atom_site_occupancy
_atom_site_symmetry_multiplicity
_atom_site_calc_flag
_atom_site_refinement_flags
_atom_site_disorder_assembly
_atom_site_disorder_group
Ag Ag 0.78738(2) 0.51183(2) -0.025715(11) 0.05891(9) Uani 1 1 d . . .
O1 O 0.3067(3) 0.50329(17) 0.30932(12) 0.0715(6) Uani 1 1 d . . .
O2 O -0.1014(2) 0.76832(18) 0.58742(10) 0.0577(5) Uani 1 1 d . . .
O3 O -0.1705(2) 0.93734(18) 0.50341(12) 0.0603(5) Uani 1 1 d . . .
O4 O 1.2882(2) 0.16811(15) -0.26145(9) 0.0484(4) Uani 1 1 d . . .
O5 O 1.6469(2) 0.14211(15) -0.61954(10) 0.0538(5) Uani 1 1 d . . .
O6 O 1.6661(2) 0.35293(15) -0.63754(10) 0.0548(5) Uani 1 1 d . . .
N1 N 0.6251(2) 0.5730(2) 0.05626(11) 0.0438(4) Uani 1 1 d . . .
N2 N 0.3325(2) 0.68747(18) 0.22902(10) 0.0394(4) Uani 1 1 d . . .
H2A H 0.3067 0.7667 0.2223 0.047 Uiso 1 1 calc R . .
N3 N 0.9456(2) 0.46720(19) -0.11440(11) 0.0424(4) Uani 1 1 d . . .
N4 N 1.2421(2) 0.37962(16) -0.29259(10) 0.0370(4) Uani 1 1 d . . .
H4A H 1.2682 0.4447 -0.3250 0.044 Uiso 1 1 calc R . .
C1 C 0.5676(3) 0.4889(2) 0.11231(14) 0.0484(6) Uani 1 1 d . . .
H1A H 0.5957 0.4039 0.1125 0.058 Uiso 1 1 calc R . .
C2 C 0.4691(3) 0.5185(2) 0.17037(14) 0.0472(6) Uani 1 1 d . . .
H2B H 0.4311 0.4551 0.2078 0.057 Uiso 1 1 calc R . .
C3 C 0.4276(2) 0.6449(2) 0.17195(12) 0.0370(5) Uani 1 1 d . . .
C4 C 0.4838(3) 0.7331(2) 0.11262(14) 0.0479(6) Uani 1 1 d . . .
H4B H 0.4564 0.8185 0.1106 0.057 Uiso 1 1 calc R . .
C5 C 0.5799(3) 0.6942(3) 0.05688(14) 0.0514(6) Uani 1 1 d . . .
H5A H 0.6158 0.7551 0.0173 0.062 Uiso 1 1 calc R . .
C6 C 0.2763(3) 0.6157(2) 0.29454(12) 0.0385(5) Uani 1 1 d . . .
C7 C 0.1774(2) 0.6809(2) 0.34893(12) 0.0343(4) Uani 1 1 d . . .
C8 C 0.1494(3) 0.6113(2) 0.42140(13) 0.0419(5) Uani 1 1 d . . .
H8A H 0.1891 0.5291 0.4322 0.050 Uiso 1 1 calc R . .
C9 C 0.0635(3) 0.6624(2) 0.47753(13) 0.0435(5) Uani 1 1 d . . .
H9A H 0.0487 0.6161 0.5265 0.052 Uiso 1 1 calc R . .
C10 C -0.0003(2) 0.7829(2) 0.46063(12) 0.0358(4) Uani 1 1 d . . .
C11 C 0.0244(3) 0.8512(2) 0.38801(13) 0.0415(5) Uani 1 1 d . . .
H11A H -0.0198 0.9318 0.3764 0.050 Uiso 1 1 calc R . .
C12 C 0.1137(3) 0.8017(2) 0.33235(13) 0.0402(5) Uani 1 1 d . . .
H12A H 0.1309 0.8492 0.2840 0.048 Uiso 1 1 calc R . .
C13 C -0.1000(3) 0.8399(2) 0.51827(14) 0.0418(5) Uani 1 1 d . . .
C14 C -0.2004(4) 0.8100(3) 0.64655(17) 0.0650(8) Uani 1 1 d . . .
H14A H -0.2233 0.7391 0.6853 0.098 Uiso 1 1 calc R . .
H14B H -0.2956 0.8439 0.6232 0.098 Uiso 1 1 calc R . .
H14C H -0.1482 0.8747 0.6706 0.098 Uiso 1 1 calc R . .
C15 C 0.9919(3) 0.3472(2) -0.11772(14) 0.0480(6) Uani 1 1 d . . .
H15A H 0.9561 0.2843 -0.0793 0.058 Uiso 1 1 calc R . .
C16 C 1.0890(3) 0.3112(2) -0.17422(13) 0.0436(5) Uani 1 1 d . . .
H16A H 1.1177 0.2263 -0.1737 0.052 Uiso 1 1 calc R . .
C17 C 1.1437(2) 0.4033(2) -0.23207(12) 0.0338(4) Uani 1 1 d . . .
C18 C 1.0948(3) 0.5278(2) -0.22931(14) 0.0480(6) Uani 1 1 d . . .
H18A H 1.1282 0.5926 -0.2671 0.058 Uiso 1 1 calc R . .
C19 C 0.9967(3) 0.5548(2) -0.17048(14) 0.0482(6) Uani 1 1 d . . .
H19A H 0.9647 0.6386 -0.1700 0.058 Uiso 1 1 calc R . .
C20 C 1.3028(2) 0.26429(19) -0.30675(12) 0.0335(4) Uani 1 1 d . . .
C21 C 1.3862(2) 0.26510(19) -0.38282(12) 0.0313(4) Uani 1 1 d . . .
C22 C 1.4825(2) 0.16180(19) -0.39241(13) 0.0361(4) Uani 1 1 d . . .
H22A H 1.4961 0.0969 -0.3513 0.043 Uiso 1 1 calc R . .
C23 C 1.5580(2) 0.15527(19) -0.46276(13) 0.0367(5) Uani 1 1 d . . .
H23A H 1.6203 0.0853 -0.4692 0.044 Uiso 1 1 calc R . .
C24 C 1.5403(2) 0.25303(19) -0.52321(12) 0.0329(4) Uani 1 1 d . . .
C25 C 1.4442(3) 0.3561(2) -0.51445(12) 0.0376(5) Uani 1 1 d . . .
H25A H 1.4320 0.4215 -0.5554 0.045 Uiso 1 1 calc R . .
C26 C 1.3666(3) 0.3610(2) -0.44475(12) 0.0371(5) Uani 1 1 d . . .
H26A H 1.3006 0.4292 -0.4393 0.045 Uiso 1 1 calc R . .
C27 C 1.6246(2) 0.2563(2) -0.59883(13) 0.0365(5) Uani 1 1 d . . .
C28 C 1.7282(4) 0.1372(3) -0.69235(17) 0.0703(9) Uani 1 1 d . . .
H28A H 1.7335 0.0507 -0.7032 0.105 Uiso 1 1 calc R . .
H28B H 1.8318 0.1697 -0.6887 0.105 Uiso 1 1 calc R . .
H28C H 1.6733 0.1881 -0.7336 0.105 Uiso 1 1 calc R . .
Cl Cl 0.2602(2) 0.07256(11) 0.14827(6) 0.1177(5) Uani 1 1 d . . .
O7 O 0.3359(11) -0.0101(5) 0.2026(5) 0.094(2) Uani 0.50 1 d P A 1
O8 O 0.3097(18) 0.1987(6) 0.1482(6) 0.167(4) Uani 0.50 1 d P A 1
O9 O 0.220(2) 0.057(2) 0.0797(7) 0.277(9) Uani 0.50 1 d P A 1
O10 O 0.0927(8) 0.0831(7) 0.1879(3) 0.1061(19) Uani 0.50 1 d P A 1
O7' O 0.361(2) 0.071(3) 0.2098(10) 0.360(16) Uani 0.50 1 d P A 2
O8' O 0.1861(16) 0.1607(11) 0.1281(12) 0.236(8) Uani 0.50 1 d P A 2
O9' O 0.3714(14) 0.0577(7) 0.0816(4) 0.162(4) Uani 0.50 1 d P A 2
O10' O 0.1990(15) -0.0491(8) 0.1439(9) 0.196(5) Uani 0.50 1 d P A 2
N5 N 0.7940(4) 0.2674(3) 0.04941(18) 0.0863(9) Uani 1 1 d . B .
C29 C 0.7826(4) 0.1640(3) 0.06958(18) 0.0698(8) Uani 1 1 d . . .
C30 C 0.775(4) 0.029(2) 0.101(2) 0.114(8) Uani 0.50 1 d P B 1
H30A H 0.7599 -0.0211 0.0590 0.170 Uiso 0.50 1 calc PR B 1
H30B H 0.6905 0.0149 0.1372 0.170 Uiso 0.50 1 calc PR B 1
H30C H 0.8714 0.0034 0.1270 0.170 Uiso 0.50 1 calc PR B 1
C30' C 0.765(5) 0.031(3) 0.089(2) 0.160(13) Uani 0.50 1 d P B 2
H30D H 0.8339 -0.0127 0.0576 0.239 Uiso 0.50 1 calc PR B 2
H30E H 0.6595 0.0076 0.0806 0.239 Uiso 0.50 1 calc PR B 2
H30F H 0.7909 0.0074 0.1434 0.239 Uiso 0.50 1 calc PR B 2

loop_
_atom_site_aniso_label
_atom_site_aniso_U_11
_atom_site_aniso_U_22
_atom_site_aniso_U_33
_atom_site_aniso_U_23
_atom_site_aniso_U_13
_atom_site_aniso_U_12
Ag 0.05201(13) 0.08237(17) 0.04722(13) -0.02747(10) 0.02120(9) 0.00055(10)
O1 0.1099(17) 0.0450(11) 0.0568(11) 0.0021(9) 0.0421(11) 0.0237(10)
O2 0.0646(12) 0.0650(11) 0.0446(10) -0.0120(8) 0.0218(8) 0.0115(9)
O3 0.0605(11) 0.0541(11) 0.0682(12) -0.0165(9) 0.0175(9) 0.0187(9)
O4 0.0667(11) 0.0364(8) 0.0406(9) 0.0002(7) 0.0195(8) 0.0080(7)
O5 0.0787(12) 0.0334(8) 0.0513(10) -0.0136(7) 0.0312(9) -0.0016(8)
O6 0.0738(12) 0.0352(9) 0.0554(10) -0.0068(8) 0.0348(9) -0.0010(8)
N1 0.0428(11) 0.0577(12) 0.0333(9) -0.0149(9) 0.0104(8) 0.0027(9)
N2 0.0442(10) 0.0386(10) 0.0353(9) -0.0052(8) 0.0116(8) 0.0075(8)
N3 0.0413(10) 0.0522(11) 0.0353(9) -0.0118(8) 0.0136(8) 0.0011(8)
N4 0.0444(10) 0.0310(9) 0.0356(9) -0.0049(7) 0.0160(8) 0.0011(7)
C1 0.0529(14) 0.0499(14) 0.0446(13) -0.0157(11) 0.0161(11) 0.0072(11)
C2 0.0573(15) 0.0439(13) 0.0409(12) -0.0075(10) 0.0186(11) 0.0041(11)
C3 0.0327(11) 0.0488(12) 0.0306(10) -0.0096(9) 0.0047(8) 0.0046(9)
C4 0.0556(14) 0.0454(13) 0.0418(12) -0.0035(10) 0.0135(11) 0.0088(11)
C5 0.0575(15) 0.0585(15) 0.0373(12) -0.0037(11) 0.0183(11) 0.0030(12)
C6 0.0406(12) 0.0425(12) 0.0324(11) -0.0057(9) 0.0088(9) 0.0051(9)
C7 0.0316(10) 0.0386(11) 0.0334(10) -0.0076(8) 0.0050(8) 0.0012(8)
C8 0.0433(12) 0.0402(12) 0.0410(12) -0.0014(9) 0.0120(9) 0.0120(9)
C9 0.0444(13) 0.0481(13) 0.0366(11) -0.0008(10) 0.0118(9) 0.0078(10)
C10 0.0305(10) 0.0403(11) 0.0387(11) -0.0132(9) 0.0060(8) 0.0003(8)
C11 0.0447(12) 0.0356(11) 0.0447(12) -0.0073(9) 0.0069(10) 0.0068(9)
C12 0.0448(12) 0.0387(12) 0.0366(11) -0.0031(9) 0.0064(9) 0.0038(9)
C13 0.0359(11) 0.0468(13) 0.0460(13) -0.0184(10) 0.0109(9) -0.0025(10)
C14 0.0681(18) 0.0768(19) 0.0544(16) -0.0253(14) 0.0293(14) -0.0030(15)
C15 0.0541(14) 0.0507(14) 0.0385(12) -0.0035(10) 0.0167(10) -0.0011(11)
C16 0.0503(13) 0.0405(12) 0.0399(12) -0.0054(10) 0.0143(10) 0.0028(10)
C17 0.0333(10) 0.0374(11) 0.0320(10) -0.0090(8) 0.0084(8) -0.0007(8)
C18 0.0591(15) 0.0384(12) 0.0458(13) -0.0040(10) 0.0254(11) 0.0038(10)
C19 0.0544(14) 0.0420(13) 0.0496(14) -0.0118(10) 0.0191(11) 0.0057(10)
C20 0.0334(10) 0.0336(11) 0.0346(10) -0.0087(9) 0.0062(8) -0.0001(8)
C21 0.0309(10) 0.0307(10) 0.0335(10) -0.0089(8) 0.0066(8) -0.0008(8)
C22 0.0398(11) 0.0291(10) 0.0388(11) -0.0029(8) 0.0083(9) 0.0032(8)
C23 0.0373(11) 0.0286(10) 0.0446(12) -0.0071(9) 0.0106(9) 0.0055(8)
C24 0.0342(10) 0.0299(10) 0.0361(10) -0.0102(8) 0.0104(8) -0.0021(8)
C25 0.0449(12) 0.0330(11) 0.0348(11) -0.0039(8) 0.0088(9) 0.0068(9)
C26 0.0415(12) 0.0334(11) 0.0369(11) -0.0071(9) 0.0093(9) 0.0095(9)
C27 0.0370(11) 0.0321(11) 0.0415(11) -0.0097(9) 0.0116(9) 0.0015(8)
C28 0.103(2) 0.0479(15) 0.0628(18) -0.0212(13) 0.0435(16) 0.0027(15)
Cl 0.2103(15) 0.0779(7) 0.0615(6) 0.0015(5) 0.0241(7) 0.0372(8)
O7 0.126(6) 0.059(3) 0.088(5) 0.028(3) 0.019(4) 0.018(3)
O8 0.283(14) 0.056(4) 0.157(8) 0.005(4) 0.053(9) -0.017(6)
O9 0.34(2) 0.40(3) 0.105(8) -0.073(11) 0.088(11) -0.016(19)
O10 0.104(4) 0.138(6) 0.075(3) -0.014(3) 0.003(3) 0.028(4)
O7' 0.225(16) 0.73(5) 0.156(13) -0.18(2) -0.041(11) 0.13(2)
O8' 0.182(12) 0.100(8) 0.43(3) -0.046(11) -0.041(14) 0.072(8)
O9' 0.293(12) 0.099(4) 0.085(4) 0.024(3) 0.101(7) 0.057(6)
O10' 0.246(12) 0.091(6) 0.237(12) 0.027(6) 0.114(11) 0.039(6)
N5 0.118(3) 0.0585(17) 0.080(2) -0.0003(14) 0.0331(17) 0.0089(16)
C29 0.098(2) 0.0592(19) 0.0514(16) -0.0056(14) 0.0183(16) 0.0035(16)
C30 0.184(19) 0.055(10) 0.099(15) -0.001(8) 0.015(11) 0.006(10)
C30' 0.31(3) 0.075(13) 0.085(11) 0.017(8) -0.013(15) -0.061(15)

loop_
_atom_type_symbol
_atom_type_description
_atom_type_scat_dispersion_real
_atom_type_scat_dispersion_imag
_atom_type_scat_source
C C 0.0033 0.0016 'International Tables Vol C Tables 4.2.6.8 and 6.1.1.4'
H H 0.0000 0.0000 'International Tables Vol C Tables 4.2.6.8 and 6.1.1.4'
N N 0.0061 0.0033 'International Tables Vol C Tables 4.2.6.8 and 6.1.1.4'
O O 0.0106 0.0060 'International Tables Vol C Tables 4.2.6.8 and 6.1.1.4'
Cl Cl 0.1484 0.1585 'International Tables Vol C Tables 4.2.6.8 and 6.1.1.4'
Ag Ag -0.8971 1.1015 'International Tables Vol C Tables 4.2.6.8 and 6.1.1.4'

loop_
_geom_angle_atom_site_label_1
_geom_angle_atom_site_label_2
_geom_angle_atom_site_label_3
_geom_angle
N1 Ag N3 174.64(8)
C13 O2 C14 116.9(2)
C27 O5 C28 116.21(18)
C1 N1 C5 116.25(19)
C1 N1 Ag 119.54(16)
C5 N1 Ag 124.17(16)
C6 N2 C3 126.47(19)
C6 N2 H2A 116.8
C3 N2 H2A 116.8
C19 N3 C15 116.71(19)
C19 N3 Ag 122.26(16)
C15 N3 Ag 120.95(15)
C20 N4 C17 127.62(18)
C20 N4 H4A 116.2
C17 N4 H4A 116.2
N1 C1 C2 124.5(2)
N1 C1 H1A 117.8
C2 C1 H1A 117.8
C1 C2 C3 118.7(2)
C1 C2 H2B 120.6
C3 C2 H2B 120.6
C4 C3 C2 117.3(2)
C4 C3 N2 118.6(2)
C2 C3 N2 124.1(2)
C5 C4 C3 119.8(2)
C5 C4 H4B 120.1
C3 C4 H4B 120.1
N1 C5 C4 123.5(2)
N1 C5 H5A 118.3
C4 C5 H5A 118.3
O1 C6 N2 121.7(2)
O1 C6 C7 120.5(2)
N2 C6 C7 117.84(19)
C12 C7 C8 119.16(19)
C12 C7 C6 125.39(19)
C8 C7 C6 115.45(19)
C9 C8 C7 121.0(2)
C9 C8 H8A 119.5
C7 C8 H8A 119.5
C8 C9 C10 119.7(2)
C8 C9 H9A 120.2
C10 C9 H9A 120.2
C11 C10 C9 119.51(19)
C11 C10 C13 118.9(2)
C9 C10 C13 121.6(2)
C10 C11 C12 121.0(2)
C10 C11 H11A 119.5
C12 C11 H11A 119.5
C11 C12 C7 119.7(2)
C11 C12 H12A 120.2
C7 C12 H12A 120.2
O3 C13 O2 124.4(2)
O3 C13 C10 123.8(2)
O2 C13 C10 111.8(2)
O2 C14 H14A 109.5
O2 C14 H14B 109.5
H14A C14 H14B 109.5
O2 C14 H14C 109.5
H14A C14 H14C 109.5
H14B C14 H14C 109.5
N3 C15 C16 124.1(2)
N3 C15 H15A 118.0
C16 C15 H15A 118.0
C15 C16 C17 119.0(2)
C15 C16 H16A 120.5
C17 C16 H16A 120.5
C16 C17 C18 117.18(19)
C16 C17 N4 124.74(19)
C18 C17 N4 118.07(19)
C19 C18 C17 119.7(2)
C19 C18 H18A 120.1
C17 C18 H18A 120.1
N3 C19 C18 123.3(2)
N3 C19 H19A 118.3
C18 C19 H19A 118.3
O4 C20 N4 122.58(19)
O4 C20 C21 121.91(18)
N4 C20 C21 115.49(18)
C26 C21 C22 119.10(18)
C26 C21 C20 122.83(18)
C22 C21 C20 118.01(18)
C23 C22 C21 120.46(19)
C23 C22 H22A 119.8
C21 C22 H22A 119.8
C24 C23 C22 119.72(18)
C24 C23 H23A 120.1
C22 C23 H23A 120.1
C23 C24 C25 120.32(18)
C23 C24 C27 122.82(18)
C25 C24 C27 116.84(19)
C26 C25 C24 119.8(2)
C26 C25 H25A 120.1
C24 C25 H25A 120.1
C25 C26 C21 120.60(19)
C25 C26 H26A 119.7
C21 C26 H26A 119.7
O6 C27 O5 123.52(19)
O6 C27 C24 123.65(19)
O5 C27 C24 112.83(18)
O5 C28 H28A 109.5
O5 C28 H28B 109.5
H28A C28 H28B 109.5
O5 C28 H28C 109.5
H28A C28 H28C 109.5
H28B C28 H28C 109.5
O8' Cl O9 76.3(11)
O8' Cl O7 154.0(11)
O9 Cl O7 128.8(11)
O8' Cl O7' 120.9(13)
O9 Cl O7' 155.6(10)
O7 Cl O7' 39.0(13)
O8' Cl O8 55.3(7)
O9 Cl O8 109.0(10)
O7 Cl O8 112.4(7)
O7' Cl O8 73.8(13)
O8' Cl O10' 119.5(9)
O9 Cl O10' 67.1(10)
O7 Cl O10' 72.9(6)
O7' Cl O10' 111.3(13)
O8 Cl O10' 174.6(8)
O8' Cl O9' 106.0(11)
O9 Cl O9' 54.9(8)
O7 Cl O9' 96.1(5)
O7' Cl O9' 101.6(8)
O8 Cl O9' 90.0(5)
O10' Cl O9' 90.5(5)
O8' Cl O10 62.3(9)
O9 Cl O10 100.1(8)
O7 Cl O10 101.8(4)
O7' Cl O10 103.4(8)
O8 Cl O10 99.0(6)
O10' Cl O10 78.4(5)
O9' Cl O10 155.0(5)
N5 C29 C30' 175.6(17)
N5 C29 C30 175.8(16)
C30' C29 C30 8(3)
C29 C30 H30A 109.5
C29 C30 H30B 109.5
C29 C30 H30C 109.5
C29 C30' H30D 109.5
C29 C30' H30E 109.5
H30D C30' H30E 109.5
C29 C30' H30F 109.5
H30D C30' H30F 109.5
H30E C30' H30F 109.5

loop_
_geom_bond_atom_site_label_1
_geom_bond_atom_site_label_2
_geom_bond_distance
Ag N1 2.1405(18)
Ag N3 2.1408(17)
O1 C6 1.213(3)
O2 C13 1.330(3)
O2 C14 1.438(3)
O3 C13 1.193(3)
O4 C20 1.209(3)
O5 C27 1.319(3)
O5 C28 1.443(3)
O6 C27 1.202(3)
N1 C1 1.324(3)
N1 C5 1.342(3)
N2 C6 1.367(3)
N2 C3 1.396(3)
N2 H2A 0.8600
N3 C19 1.327(3)
N3 C15 1.338(3)
N4 C20 1.376(3)
N4 C17 1.389(2)
N4 H4A 0.8600
C1 C2 1.376(3)
C1 H1A 0.9300
C2 C3 1.388(3)
C2 H2B 0.9300
C3 C4 1.382(3)
C4 C5 1.368(3)
C4 H4B 0.9300
C5 H5A 0.9300
C6 C7 1.496(3)
C7 C12 1.385(3)
C7 C8 1.389(3)
C8 C9 1.381(3)
C8 H8A 0.9300
C9 C10 1.383(3)
C9 H9A 0.9300
C10 C11 1.382(3)
C10 C13 1.495(3)
C11 C12 1.383(3)
C11 H11A 0.9300
C12 H12A 0.9300
C14 H14A 0.9600
C14 H14B 0.9600
C14 H14C 0.9600
C15 C16 1.372(3)
C15 H15A 0.9300
C16 C17 1.386(3)
C16 H16A 0.9300
C17 C18 1.389(3)
C18 C19 1.375(3)
C18 H18A 0.9300
C19 H19A 0.9300
C20 C21 1.494(3)
C21 C26 1.387(3)
C21 C22 1.395(3)
C22 C23 1.386(3)
C22 H22A 0.9300
C23 C24 1.381(3)
C23 H23A 0.9300
C24 C25 1.388(3)
C24 C27 1.489(3)
C25 C26 1.382(3)
C25 H25A 0.9300
C26 H26A 0.9300
C28 H28A 0.9600
C28 H28B 0.9600
C28 H28C 0.9600
Cl O8' 1.144(9)
Cl O9 1.270(13)
Cl O7 1.363(7)
Cl O7' 1.373(16)
Cl O8 1.405(8)
Cl O10' 1.405(11)
Cl O9' 1.517(7)
Cl O10 1.599(6)
N5 C29 1.110(4)
C29 C30' 1.42(3)
C29 C30 1.47(3)
C30 H30A 0.9600
C30 H30B 0.9600
C30 H30C 0.9600
C30' H30D 0.9600
C30' H30E 0.9600
C30' H30F 0.9600
